data_7715569
loop_
_publ_author_name
'Terlecki, Micha&#x142;'
'Kornowicz, Arkadiusz'
'Sacharczuk, Kornel'
'Justyniak, Iwona'
'Lewi&#x144;ski, Janusz'

_publ_section_title
;
 Synthesis, polymorphism, and shape complementarity-induced
 co-crystallization of hexanuclear Co(II) clusters capped by a flexible
 heteroligand shell.
;
_journal_issue 16
_journal_name_full 'Dalton transactions (Cambridge, England : 2003)'
_journal_page_first 7012
_journal_page_last 7022
_journal_paper_doi 10.1039/d4dt00261j
_journal_volume 53
_journal_year 2024
_chemical_formula_moiety 'C48 H90 Co6 N6 O18'
_chemical_formula_sum 'C48 H90 Co6 N6 O18'
_chemical_formula_weight 1392.83
_space_group_crystal_system monoclinic
_space_group_IT_number 14
_space_group_name_Hall '-P 2ybc'
_space_group_name_H-M_alt 'P 1 21/c 1'
_atom_sites_solution_hydrogens geom
_audit_creation_date 2024-03-19
_audit_creation_method
;
Olex2 1.3
(compiled 2020.11.12 svn.r5f609507 for OlexSys, GUI svn.r6272)
;
_audit_update_record
;
2024-03-22 deposited with the CCDC.	2024-03-28 downloaded from the CCDC.
;
_cell_angle_alpha 90
_cell_angle_beta 91.439(2)
_cell_angle_gamma 90
_cell_formula_units_Z 2
_cell_length_a 12.2702(2)
_cell_length_b 13.7088(3)
_cell_length_c 17.3126(3)
_cell_measurement_reflns_used 7254
_cell_measurement_temperature 100(2)
_cell_measurement_theta_max 29.1500
_cell_measurement_theta_min 2.9087
_cell_volume 2911.23(9)
_computing_cell_refinement
;
CrysAlisPro, Agilent Technologies,
Version 1.171.35.19 (release 27-10-2011 CrysAlis171 .NET)
(compiled Oct 27 2011,15:02:11)
;
_computing_data_collection
;
CrysAlisPro, Agilent Technologies,
Version 1.171.35.19 (release 27-10-2011 CrysAlis171 .NET)
(compiled Oct 27 2011,15:02:11)
;
_computing_data_reduction
;
CrysAlisPro, Agilent Technologies,
Version 1.171.35.19 (release 27-10-2011 CrysAlis171 .NET)
(compiled Oct 27 2011,15:02:11)
;
_computing_molecular_graphics 'Olex2 1.3 (Dolomanov et al., 2009)'
_computing_publication_material 'Olex2 1.3 (Dolomanov et al., 2009)'
_computing_structure_refinement 'SHELXL 2018/3 (Sheldrick, 2015)'
_computing_structure_solution 'SHELXT (Sheldrick, G. M. (2015). Acta Cryst. A71, 3-8)'
_diffrn_ambient_temperature 100.15
_diffrn_detector_area_resol_mean 16.2974
_diffrn_measured_fraction_theta_full 0.996
_diffrn_measured_fraction_theta_max 0.858
_diffrn_measurement_device_type 'SuperNova, Dual, Cu at zero, Eos'
_diffrn_measurement_method '\w scans'
_diffrn_radiation_type MoK\a
_diffrn_radiation_wavelength 0.71073
_diffrn_reflns_av_R_equivalents 0.0234
_diffrn_reflns_av_unetI/netI 0.0363
_diffrn_reflns_Laue_measured_fraction_full 0.996
_diffrn_reflns_Laue_measured_fraction_max 0.858
_diffrn_reflns_limit_h_max 16
_diffrn_reflns_limit_h_min -16
_diffrn_reflns_limit_k_max 18
_diffrn_reflns_limit_k_min -18
_diffrn_reflns_limit_l_max 20
_diffrn_reflns_limit_l_min -23
_diffrn_reflns_number 15030
_diffrn_reflns_point_group_measured_fraction_full 0.996
_diffrn_reflns_point_group_measured_fraction_max 0.858
_diffrn_reflns_theta_full 25.242
_diffrn_reflns_theta_max 29.214
_diffrn_reflns_theta_min 2.972
_exptl_absorpt_coefficient_mu 1.743
_exptl_absorpt_correction_T_max 0.901
_exptl_absorpt_correction_T_min 0.811
_exptl_absorpt_correction_type multi-scan
_exptl_absorpt_process_details
;
CrysAlisPro, Agilent Technologies,
Version 1.171.35.19 (release 27-10-2011 CrysAlis171 .NET)
(compiled Oct 27 2011,15:02:11)
Empirical absorption correction using spherical harmonics,
 implemented in SCALE3 ABSPACK scaling algorithm.
;
_exptl_crystal_colour violet-pink
_exptl_crystal_density_diffrn 1.589
_exptl_crystal_description block
_exptl_crystal_F_000 1452
_exptl_crystal_size_max 0.19
_exptl_crystal_size_mid 0.1
_exptl_crystal_size_min 0.06
_refine_diff_density_max 0.792
_refine_diff_density_min -0.436
_refine_diff_density_rms 0.086
_refine_ls_extinction_method none
_refine_ls_goodness_of_fit_ref 1.082
_refine_ls_hydrogen_treatment constr
_refine_ls_matrix_type full
_refine_ls_number_parameters 365
_refine_ls_number_reflns 6780
_refine_ls_number_restraints 6
_refine_ls_restrained_S_all 1.081
_refine_ls_R_factor_all 0.0436
_refine_ls_R_factor_gt 0.0366
_refine_ls_shift/su_max 0.000
_refine_ls_shift/su_mean 0.000
_refine_ls_structure_factor_coef Fsqd
_refine_ls_weighting_details 'w=1/[\s^2^(Fo^2^)+(0.0269P)^2^+4.8058P] where P=(Fo^2^+2Fc^2^)/3'
_refine_ls_weighting_scheme calc
_refine_ls_wR_factor_gt 0.0831
_refine_ls_wR_factor_ref 0.0861
_reflns_Friedel_coverage 0.000
_reflns_number_gt 5973
_reflns_number_total 6780
_reflns_threshold_expression 'I > 2\s(I)'
_cod_data_source_file d4dt00261j2.cif
_cod_data_source_block 2
_cod_depositor_comments 'Adding full bibliography for 7715569--7715573.cif.'
_cod_database_code 7715569
_shelx_shelxl_version_number 2018/3
_shelx_space_group_comment
;
The symmetry employed for this shelxl refinement is uniquely defined
by the following loop, which should always be used as a source of
symmetry information in preference to the above space-group names.
They are only intended as comments.
;
_olex2_refinement_description
;
1. Fixed Uiso
 At 1.2 times of:
  All C(H,H) groups, All C(H,H,H,H) groups
 At 1.5 times of:
  All C(H,H,H) groups
2. Uiso/Uaniso restraints and constraints
C20 \\sim C20A: within 2A with sigma of 0.002 and sigma for terminal atoms of
0.002 within 2A
3. Others
 Sof(H19C)=Sof(H19D)=Sof(H21C)=Sof(H21D)=Sof(C20A)=Sof(H20C)=Sof(H20D)=1-FVAR(1)
 Sof(H19A)=Sof(H19B)=Sof(H21A)=Sof(H21B)=Sof(C20)=Sof(H20A)=Sof(H20B)=FVAR(1)
4.a Secondary CH2 refined with riding coordinates:
 C1(H1A,H1B), C2(H2A,H2B), C3(H3A,H3B), C4(H4A,H4B), C5(H5A,H5B), C6(H6A,H6B),
 C11(H11A,H11B), C12(H12A,H12B), C13(H13A,H13B), C14(H14A,H14B), C15(H15A,H15B),
  C16(H16A,H16B), C17(H17A,H17B), C18(H18A,H18B), C19(H19A,H19B), C19(H19C,
 H19D), C21(H21A,H21B), C21(H21C,H21D), C22(H22A,H22B), C20(H20A,H20B),
 C20A(H20C,H20D)
4.b Idealised Me refined as rotating group:
 C8(H8A,H8B,H8C), C10(H10A,H10B,H10C), C24(H24A,H24B,H24C)
;
_olex2_submission_special_instructions 'No special instructions were received'

loop_
_space_group_symop_operation_xyz
'x, y, z'
'-x, y+1/2, -z+1/2'
'-x, -y, -z'
'x, -y-1/2, z-1/2'

loop_
_atom_site_label
_atom_site_type_symbol
_atom_site_fract_x
_atom_site_fract_y
_atom_site_fract_z
_atom_site_U_iso_or_equiv
_atom_site_adp_type
_atom_site_occupancy
_atom_site_site_symmetry_order
_atom_site_calc_flag
_atom_site_refinement_flags_posn
_atom_site_refinement_flags_adp
_atom_site_refinement_flags_occupancy
_atom_site_disorder_assembly
_atom_site_disorder_group
C1 C 0.0043(2) -0.0511(2) 0.14400(13) 0.0144(5) Uani 1 1 d . . . . .
H1A H -0.020230 -0.119818 0.145880 0.017 Uiso 1 1 calc R U . . .
H1B H -0.059880 -0.008805 0.151826 0.017 Uiso 1 1 calc R U . . .
C2 C 0.0883(2) -0.0331(2) 0.20842(14) 0.0159(5) Uani 1 1 d . . . . .
H2A H 0.098876 0.038006 0.215387 0.019 Uiso 1 1 calc R U . . .
H2B H 0.061459 -0.060161 0.257413 0.019 Uiso 1 1 calc R U . . .
C3 C 0.2769(2) -0.0579(2) 0.25160(15) 0.0204(6) Uani 1 1 d . . . . .
H3A H 0.244652 -0.061781 0.303369 0.025 Uiso 1 1 calc R U . . .
H3B H 0.308098 0.007994 0.244696 0.025 Uiso 1 1 calc R U . . .
C4 C 0.3644(2) -0.1364(2) 0.24236(17) 0.0254(6) Uani 1 1 d . . . . .
H4A H 0.390862 -0.160411 0.293397 0.030 Uiso 1 1 calc R U . . .
H4B H 0.427014 -0.110523 0.213788 0.030 Uiso 1 1 calc R U . . .
C5 C 0.3066(2) -0.2184(2) 0.19628(18) 0.0285(7) Uani 1 1 d . . . . .
H5A H 0.337755 -0.225106 0.144351 0.034 Uiso 1 1 calc R U . . .
H5B H 0.313940 -0.281554 0.223726 0.034 Uiso 1 1 calc R U . . .
C6 C 0.1876(2) -0.18733(19) 0.19014(15) 0.0190(5) Uani 1 1 d . . . . .
H6A H 0.152607 -0.211770 0.141774 0.023 Uiso 1 1 calc R U . . .
H6B H 0.146422 -0.211531 0.234690 0.023 Uiso 1 1 calc R U . . .
C7 C 0.2052(2) -0.1752(2) -0.04004(15) 0.0168(5) Uani 1 1 d . . . . .
C8 C 0.2351(2) -0.2751(2) -0.06881(19) 0.0288(7) Uani 1 1 d . . . . .
H8A H 0.196408 -0.324703 -0.039385 0.043 Uiso 1 1 calc R U . . .
H8B H 0.313937 -0.284845 -0.062080 0.043 Uiso 1 1 calc R U . . .
H8C H 0.214625 -0.280709 -0.123704 0.043 Uiso 1 1 calc R U . . .
C9 C 0.4148(2) 0.0867(2) 0.12594(14) 0.0157(5) Uani 1 1 d . . . . .
C10 C 0.5327(2) 0.0905(2) 0.15377(19) 0.0270(7) Uani 1 1 d . . . . .
H10A H 0.551416 0.029782 0.180913 0.041 Uiso 1 1 calc R U . . .
H10B H 0.543152 0.145817 0.189024 0.041 Uiso 1 1 calc R U . . .
H10C H 0.579965 0.098309 0.109372 0.041 Uiso 1 1 calc R U . . .
C11 C 0.0665(2) 0.2263(2) 0.17231(15) 0.0180(5) Uani 1 1 d . . . . .
H11A H 0.023787 0.186287 0.208265 0.022 Uiso 1 1 calc R U . . .
H11B H 0.018023 0.277123 0.149686 0.022 Uiso 1 1 calc R U . . .
C12 C 0.1623(2) 0.2735(2) 0.21522(15) 0.0188(5) Uani 1 1 d . . . . .
H12A H 0.135214 0.314762 0.257553 0.023 Uiso 1 1 calc R U . . .
H12B H 0.209657 0.222233 0.238359 0.023 Uiso 1 1 calc R U . . .
C13 C 0.1710(2) 0.4274(2) 0.14471(17) 0.0222(6) Uani 1 1 d . . . . .
H13A H 0.139574 0.455519 0.191869 0.027 Uiso 1 1 calc R U . . .
H13B H 0.112038 0.418343 0.105304 0.027 Uiso 1 1 calc R U . . .
C14 C 0.2602(3) 0.4928(2) 0.11425(19) 0.0300(7) Uani 1 1 d . . . . .
H14A H 0.251345 0.560626 0.132766 0.036 Uiso 1 1 calc R U . . .
H14B H 0.259093 0.492928 0.057054 0.036 Uiso 1 1 calc R U . . .
C15 C 0.3674(2) 0.4479(2) 0.14680(17) 0.0264(6) Uani 1 1 d . . . . .
H15A H 0.412062 0.421759 0.104683 0.032 Uiso 1 1 calc R U . . .
H15B H 0.410735 0.496996 0.176164 0.032 Uiso 1 1 calc R U . . .
C16 C 0.3301(2) 0.3665(2) 0.19947(16) 0.0209(6) Uani 1 1 d . . . . .
H16A H 0.384050 0.312852 0.201916 0.025 Uiso 1 1 calc R U . . .
H16B H 0.318191 0.391030 0.252387 0.025 Uiso 1 1 calc R U . . .
C17 C 0.2531(2) 0.0929(2) -0.07539(14) 0.0159(5) Uani 1 1 d . . . . .
H17A H 0.212695 0.134503 -0.113043 0.019 Uiso 1 1 calc R U . . .
H17B H 0.254780 0.025658 -0.096234 0.019 Uiso 1 1 calc R U . . .
C18 C 0.3692(2) 0.1309(2) -0.06445(15) 0.0173(5) Uani 1 1 d . . . . .
H18A H 0.409122 0.089315 -0.026534 0.021 Uiso 1 1 calc R U . . .
H18B H 0.407082 0.126896 -0.114157 0.021 Uiso 1 1 calc R U . . .
C19 C 0.3458(2) 0.3012(2) -0.10205(16) 0.0235(6) Uani 1 1 d . . . . .
H19A H 0.266161 0.307732 -0.111124 0.028 Uiso 0.824(6) 1 calc R U P A -1
H19B H 0.379290 0.278009 -0.150125 0.028 Uiso 0.824(6) 1 calc R U P A -1
H19C H 0.310766 0.265230 -0.145575 0.028 Uiso 0.176(6) 1 calc R U P A 2
H19D H 0.295097 0.352800 -0.085307 0.028 Uiso 0.176(6) 1 calc R U P A 2
C21 C 0.5057(2) 0.3629(2) -0.04249(19) 0.0276(7) Uani 1 1 d . . . . .
H21A H 0.560772 0.358766 -0.083167 0.033 Uiso 0.824(6) 1 calc R U P A -1
H21B H 0.532033 0.408480 -0.001808 0.033 Uiso 0.824(6) 1 calc R U P A -1
H21C H 0.584599 0.375478 -0.047667 0.033 Uiso 0.176(6) 1 calc R U P A 2
H21D H 0.471705 0.416191 -0.012956 0.033 Uiso 0.176(6) 1 calc R U P A 2
C22 C 0.4825(2) 0.2622(2) -0.00866(16) 0.0202(6) Uani 1 1 d . . . . .
H22A H 0.537096 0.214386 -0.026118 0.024 Uiso 1 1 calc R U . . .
H22B H 0.485742 0.264823 0.048495 0.024 Uiso 1 1 calc R U . . .
C23 C 0.0612(2) 0.3106(2) -0.04163(15) 0.0172(5) Uani 1 1 d . . . . .
C24 C 0.0220(3) 0.3952(2) -0.0904(2) 0.0336(8) Uani 1 1 d . . . . .
H24A H -0.002549 0.371351 -0.141311 0.050 Uiso 1 1 calc R U . . .
H24B H 0.081790 0.441745 -0.096602 0.050 Uiso 1 1 calc R U . . .
H24C H -0.038704 0.427607 -0.065116 0.050 Uiso 1 1 calc R U . . .
N1 N 0.19354(17) -0.07907(16) 0.19027(12) 0.0147(4) Uani 1 1 d . . . . .
N2 N 0.22623(17) 0.33383(16) 0.16217(13) 0.0162(4) Uani 1 1 d . . . . .
N3 N 0.37029(18) 0.23336(17) -0.03688(12) 0.0169(5) Uani 1 1 d . . . . .
O1 O 0.04831(13) -0.03135(13) 0.06993(9) 0.0121(3) Uani 1 1 d . . . . .
O2 O 0.26011(14) -0.14210(14) 0.01727(10) 0.0178(4) Uani 1 1 d . . . . .
O3 O 0.37848(14) 0.00651(13) 0.10113(11) 0.0176(4) Uani 1 1 d . . . . .
O4 O 0.36230(15) 0.16576(14) 0.12788(10) 0.0183(4) Uani 1 1 d . . . . .
O5 O 0.10823(14) 0.16744(13) 0.11361(10) 0.0140(4) Uani 1 1 d . . . . .
O6 O 0.19911(14) 0.09321(13) -0.00393(9) 0.0123(3) Uani 1 1 d . . . . .
O7 O 0.15196(15) 0.32132(14) -0.00676(11) 0.0179(4) Uani 1 1 d . . . . .
O8 O 0.00082(15) 0.23703(14) -0.03924(11) 0.0192(4) Uani 1 1 d . . . . .
O9 O -0.12770(14) 0.13162(14) 0.07367(10) 0.0168(4) Uani 1 1 d . . . . .
Co1 Co 0.21673(3) -0.01862(3) 0.07356(2) 0.01194(8) Uani 1 1 d . . . . .
Co2 Co 0.02487(3) 0.10887(2) 0.02252(2) 0.01070(8) Uani 1 1 d . . . . .
Co3 Co 0.23760(3) 0.22144(2) 0.05946(2) 0.01155(8) Uani 1 1 d . . . . .
C20 C 0.3946(3) 0.3958(3) -0.0766(2) 0.0228(8) Uani 0.824(6) 1 d . U P A -1
H20A H 0.349955 0.427776 -0.037027 0.027 Uiso 0.824(6) 1 calc R U P A -1
H20B H 0.403458 0.440795 -0.120661 0.027 Uiso 0.824(6) 1 calc R U P A -1
C20A C 0.4436(13) 0.3432(12) -0.1257(9) 0.0227(13) Uani 0.176(6) 1 d . U P A 2
H20C H 0.430528 0.404820 -0.154339 0.027 Uiso 0.176(6) 1 calc R U P A 2
H20D H 0.485427 0.297873 -0.158157 0.027 Uiso 0.176(6) 1 calc R U P A 2

loop_
_atom_site_aniso_label
_atom_site_aniso_U_11
_atom_site_aniso_U_22
_atom_site_aniso_U_33
_atom_site_aniso_U_23
_atom_site_aniso_U_13
_atom_site_aniso_U_12
C1 0.0115(11) 0.0183(13) 0.0134(11) 0.0035(10) 0.0003(9) -0.0012(10)
C2 0.0153(12) 0.0191(13) 0.0134(11) 0.0021(10) 0.0014(9) 0.0010(11)
C3 0.0189(13) 0.0279(15) 0.0142(12) 0.0035(11) -0.0047(10) -0.0055(12)
C4 0.0167(13) 0.0348(17) 0.0244(14) 0.0097(13) -0.0038(11) -0.0010(13)
C5 0.0281(15) 0.0298(16) 0.0272(15) 0.0013(13) -0.0054(12) 0.0115(14)
C6 0.0235(13) 0.0146(12) 0.0189(12) 0.0033(11) -0.0026(11) 0.0015(11)
C7 0.0127(11) 0.0189(13) 0.0189(12) -0.0032(11) 0.0026(10) 0.0000(10)
C8 0.0233(14) 0.0243(15) 0.0383(17) -0.0162(14) -0.0076(13) 0.0069(13)
C9 0.0139(12) 0.0182(13) 0.0148(11) 0.0020(10) -0.0023(9) 0.0015(10)
C10 0.0184(13) 0.0196(14) 0.0423(17) -0.0037(13) -0.0126(13) 0.0008(12)
C11 0.0157(12) 0.0210(13) 0.0173(12) -0.0050(11) 0.0012(10) -0.0016(11)
C12 0.0189(13) 0.0218(14) 0.0158(12) -0.0070(11) 0.0006(10) -0.0008(11)
C13 0.0211(13) 0.0172(13) 0.0281(14) -0.0043(12) -0.0011(11) 0.0022(11)
C14 0.0312(16) 0.0202(15) 0.0385(17) 0.0041(13) -0.0001(14) -0.0029(13)
C15 0.0259(15) 0.0286(16) 0.0246(14) -0.0038(13) -0.0001(12) -0.0068(13)
C16 0.0172(13) 0.0220(14) 0.0235(13) -0.0071(12) -0.0018(11) -0.0034(11)
C17 0.0174(12) 0.0175(13) 0.0129(11) -0.0014(10) 0.0011(10) -0.0038(11)
C18 0.0155(12) 0.0196(13) 0.0170(12) -0.0021(11) 0.0035(10) -0.0038(11)
C19 0.0211(13) 0.0273(15) 0.0218(13) 0.0098(12) -0.0038(11) -0.0053(12)
C21 0.0220(14) 0.0260(15) 0.0346(16) 0.0070(14) -0.0041(12) -0.0098(13)
C22 0.0134(12) 0.0217(14) 0.0252(14) 0.0017(12) -0.0036(10) -0.0050(11)
C23 0.0182(12) 0.0161(13) 0.0174(12) 0.0004(11) 0.0009(10) 0.0031(11)
C24 0.0329(17) 0.0209(15) 0.0460(19) 0.0128(14) -0.0153(15) -0.0023(13)
N1 0.0142(10) 0.0145(10) 0.0150(10) 0.0006(9) -0.0029(8) 0.0012(9)
N2 0.0123(10) 0.0153(11) 0.0209(11) -0.0037(9) -0.0025(8) -0.0003(9)
N3 0.0159(10) 0.0173(11) 0.0174(10) 0.0030(9) -0.0026(8) -0.0044(9)
O1 0.0116(8) 0.0132(8) 0.0116(8) 0.0020(7) 0.0002(6) -0.0016(7)
O2 0.0143(9) 0.0190(9) 0.0200(9) -0.0054(8) -0.0030(7) 0.0016(8)
O3 0.0132(8) 0.0163(9) 0.0229(9) 0.0018(8) -0.0035(7) -0.0012(7)
O4 0.0165(9) 0.0195(10) 0.0187(9) -0.0013(8) -0.0029(7) 0.0031(8)
O5 0.0142(8) 0.0146(9) 0.0132(8) -0.0030(7) 0.0004(7) -0.0019(7)
O6 0.0122(8) 0.0137(8) 0.0110(8) -0.0002(7) 0.0010(6) -0.0009(7)
O7 0.0161(9) 0.0149(9) 0.0226(9) 0.0022(8) -0.0021(7) 0.0014(8)
O8 0.0192(9) 0.0157(9) 0.0223(9) 0.0029(8) -0.0051(8) -0.0011(8)
O9 0.0113(8) 0.0214(10) 0.0178(9) -0.0009(8) 0.0000(7) 0.0028(8)
Co1 0.01007(15) 0.01257(17) 0.01309(16) 0.00096(13) -0.00136(12) -0.00061(13)
Co2 0.00962(15) 0.01073(16) 0.01166(15) -0.00025(13) -0.00154(12) -0.00021(13)
Co3 0.01003(15) 0.01045(16) 0.01407(16) -0.00034(13) -0.00166(12) -0.00033(13)
C20 0.0246(17) 0.0192(17) 0.0248(17) 0.0041(14) 0.0023(13) -0.0017(14)
C20A 0.024(3) 0.019(3) 0.025(2) 0.005(2) 0.002(2) -0.001(2)

loop_
_atom_type_symbol
_atom_type_description
_atom_type_scat_dispersion_real
_atom_type_scat_dispersion_imag
_atom_type_scat_source
C C 0.0033 0.0016 'International Tables Vol C Tables 4.2.6.8 and 6.1.1.4'
H H 0.0000 0.0000 'International Tables Vol C Tables 4.2.6.8 and 6.1.1.4'
Co Co 0.3494 0.9721 'International Tables Vol C Tables 4.2.6.8 and 6.1.1.4'
N N 0.0061 0.0033 'International Tables Vol C Tables 4.2.6.8 and 6.1.1.4'
O O 0.0106 0.0060 'International Tables Vol C Tables 4.2.6.8 and 6.1.1.4'

loop_
_geom_angle_atom_site_label_1
_geom_angle_atom_site_label_2
_geom_angle_atom_site_label_3
_geom_angle
_geom_angle_site_symmetry_1
_geom_angle_site_symmetry_3
_geom_angle_publ_flag
H1A C1 H1B 108.0 . . ?
C2 C1 H1A 109.4 . . ?
C2 C1 H1B 109.4 . . ?
O1 C1 H1A 109.4 . . ?
O1 C1 H1B 109.4 . . ?
O1 C1 C2 111.3(2) . . ?
C1 C2 H2A 109.5 . . ?
C1 C2 H2B 109.5 . . ?
H2A C2 H2B 108.1 . . ?
N1 C2 C1 110.8(2) . . ?
N1 C2 H2A 109.5 . . ?
N1 C2 H2B 109.5 . . ?
H3A C3 H3B 108.8 . . ?
C4 C3 H3A 110.7 . . ?
C4 C3 H3B 110.7 . . ?
N1 C3 H3A 110.7 . . ?
N1 C3 H3B 110.7 . . ?
N1 C3 C4 105.1(2) . . ?
C3 C4 H4A 110.8 . . ?
C3 C4 H4B 110.8 . . ?
C3 C4 C5 104.6(2) . . ?
H4A C4 H4B 108.9 . . ?
C5 C4 H4A 110.8 . . ?
C5 C4 H4B 110.8 . . ?
C4 C5 H5A 110.7 . . ?
C4 C5 H5B 110.7 . . ?
H5A C5 H5B 108.8 . . ?
C6 C5 C4 105.0(2) . . ?
C6 C5 H5A 110.7 . . ?
C6 C5 H5B 110.7 . . ?
C5 C6 H6A 111.1 . . ?
C5 C6 H6B 111.1 . . ?
H6A C6 H6B 109.0 . . ?
N1 C6 C5 103.5(2) . . ?
N1 C6 H6A 111.1 . . ?
N1 C6 H6B 111.1 . . ?
O2 C7 C8 117.0(2) . . ?
O9 C7 C8 117.9(2) 3 . ?
O9 C7 O2 125.1(2) 3 . ?
C7 C8 H8A 109.5 . . ?
C7 C8 H8B 109.5 . . ?
C7 C8 H8C 109.5 . . ?
H8A C8 H8B 109.5 . . ?
H8A C8 H8C 109.5 . . ?
H8B C8 H8C 109.5 . . ?
O3 C9 C10 117.8(2) . . ?
O3 C9 O4 125.7(2) . . ?
O4 C9 C10 116.5(2) . . ?
C9 C10 H10A 109.5 . . ?
C9 C10 H10B 109.5 . . ?
C9 C10 H10C 109.5 . . ?
H10A C10 H10B 109.5 . . ?
H10A C10 H10C 109.5 . . ?
H10B C10 H10C 109.5 . . ?
H11A C11 H11B 108.4 . . ?
C12 C11 H11A 110.1 . . ?
C12 C11 H11B 110.1 . . ?
O5 C11 H11A 110.1 . . ?
O5 C11 H11B 110.1 . . ?
O5 C11 C12 107.9(2) . . ?
C11 C12 H12A 109.5 . . ?
C11 C12 H12B 109.5 . . ?
H12A C12 H12B 108.1 . . ?
N2 C12 C11 110.5(2) . . ?
N2 C12 H12A 109.5 . . ?
N2 C12 H12B 109.5 . . ?
H13A C13 H13B 108.9 . . ?
C14 C13 H13A 110.8 . . ?
C14 C13 H13B 110.8 . . ?
N2 C13 H13A 110.8 . . ?
N2 C13 H13B 110.8 . . ?
N2 C13 C14 104.6(2) . . ?
C13 C14 H14A 110.8 . . ?
C13 C14 H14B 110.8 . . ?
C13 C14 C15 104.6(2) . . ?
H14A C14 H14B 108.9 . . ?
C15 C14 H14A 110.8 . . ?
C15 C14 H14B 110.8 . . ?
C14 C15 H15A 110.9 . . ?
C14 C15 H15B 110.9 . . ?
H15A C15 H15B 108.9 . . ?
C16 C15 C14 104.2(2) . . ?
C16 C15 H15A 110.9 . . ?
C16 C15 H15B 110.9 . . ?
C15 C16 H16A 111.1 . . ?
C15 C16 H16B 111.1 . . ?
H16A C16 H16B 109.1 . . ?
N2 C16 C15 103.3(2) . . ?
N2 C16 H16A 111.1 . . ?
N2 C16 H16B 111.1 . . ?
H17A C17 H17B 108.1 . . ?
C18 C17 H17A 109.6 . . ?
C18 C17 H17B 109.6 . . ?
O6 C17 H17A 109.6 . . ?
O6 C17 H17B 109.6 . . ?
O6 C17 C18 110.2(2) . . ?
C17 C18 H18A 109.3 . . ?
C17 C18 H18B 109.3 . . ?
H18A C18 H18B 108.0 . . ?
N3 C18 C17 111.4(2) . . ?
N3 C18 H18A 109.3 . . ?
N3 C18 H18B 109.3 . . ?
H19A C19 H19B 108.9 . . ?
H19C C19 H19D 108.3 . . ?
N3 C19 H19A 110.9 . . ?
N3 C19 H19B 110.9 . . ?
N3 C19 H19C 109.9 . . ?
N3 C19 H19D 109.9 . . ?
N3 C19 C20 104.3(2) . . ?
C20 C19 H19A 110.9 . . ?
C20 C19 H19B 110.9 . . ?
C20A C19 H19C 109.9 . . ?
C20A C19 H19D 109.9 . . ?
C20A C19 N3 108.7(7) . . ?
H21A C21 H21B 109.0 . . ?
H21C C21 H21D 110.1 . . ?
C22 C21 H21A 111.0 . . ?
C22 C21 H21B 111.0 . . ?
C22 C21 H21C 112.6 . . ?
C22 C21 H21D 112.6 . . ?
C22 C21 C20 103.9(2) . . ?
C22 C21 C20A 95.9(6) . . ?
C20 C21 H21A 111.0 . . ?
C20 C21 H21B 111.0 . . ?
C20A C21 H21C 112.6 . . ?
C20A C21 H21D 112.6 . . ?
C21 C22 H22A 110.3 . . ?
C21 C22 H22B 110.3 . . ?
H22A C22 H22B 108.6 . . ?
N3 C22 C21 106.9(2) . . ?
N3 C22 H22A 110.3 . . ?
N3 C22 H22B 110.3 . . ?
O7 C23 C24 116.3(2) . . ?
O8 C23 C24 117.3(2) . . ?
O8 C23 O7 126.4(2) . . ?
C23 C24 H24A 109.5 . . ?
C23 C24 H24B 109.5 . . ?
C23 C24 H24C 109.5 . . ?
H24A C24 H24B 109.5 . . ?
H24A C24 H24C 109.5 . . ?
H24B C24 H24C 109.5 . . ?
C2 N1 C3 110.8(2) . . ?
C2 N1 C6 112.6(2) . . ?
C2 N1 Co1 99.65(14) . . ?
C3 N1 C6 103.2(2) . . ?
C3 N1 Co1 118.62(16) . . ?
C6 N1 Co1 112.38(16) . . ?
C12 N2 C13 111.4(2) . . ?
C12 N2 C16 111.2(2) . . ?
C12 N2 Co3 98.37(15) . . ?
C13 N2 C16 102.2(2) . . ?
C13 N2 Co3 116.61(16) . . ?
C16 N2 Co3 117.32(16) . . ?
C18 N3 C19 110.4(2) . . ?
C18 N3 C22 110.8(2) . . ?
C18 N3 Co3 99.24(15) . . ?
C19 N3 C22 104.3(2) . . ?
C19 N3 Co3 116.66(17) . . ?
C22 N3 Co3 115.49(16) . . ?
C1 O1 Co1 112.78(13) . . ?
C1 O1 Co2 115.04(14) . 3 ?
C1 O1 Co2 118.11(15) . . ?
Co1 O1 Co2 93.51(7) . . ?
Co1 O1 Co2 118.15(8) . 3 ?
Co2 O1 Co2 96.49(7) 3 . ?
C7 O2 Co1 122.18(17) . . ?
C9 O3 Co1 123.82(17) . . ?
C9 O4 Co3 132.51(17) . . ?
C11 O5 Co2 127.27(15) . . ?
C11 O5 Co3 115.66(15) . . ?
Co3 O5 Co2 99.94(7) . . ?
C17 O6 Co1 121.74(15) . . ?
C17 O6 Co2 131.09(15) . . ?
C17 O6 Co3 110.58(14) . . ?
Co1 O6 Co2 91.36(7) . . ?
Co1 O6 Co3 105.28(7) . . ?
Co3 O6 Co2 90.93(7) . . ?
C23 O7 Co3 128.39(18) . . ?
C23 O8 Co2 128.50(17) . . ?
C7 O9 Co2 123.01(16) 3 . ?
O1 Co1 N1 81.08(7) . . ?
O2 Co1 N1 99.65(8) . . ?
O2 Co1 O1 100.86(7) . . ?
O2 Co1 O3 89.31(7) . . ?
O2 Co1 O6 109.55(7) . . ?
O3 Co1 N1 89.79(8) . . ?
O3 Co1 O1 167.30(7) . . ?
O6 Co1 N1 150.16(8) . . ?
O6 Co1 O1 87.38(7) . . ?
O6 Co1 O3 96.43(7) . . ?
O1 Co2 O1 83.51(7) 3 . ?
O1 Co2 O6 82.46(6) . . ?
O1 Co2 O6 100.96(6) 3 . ?
O1 Co2 O9 94.88(7) . . ?
O1 Co2 O9 91.59(7) 3 . ?
O5 Co2 O1 172.27(7) . 3 ?
O5 Co2 O1 89.83(7) . . ?
O5 Co2 O6 74.17(7) . . ?
O5 Co2 O8 97.37(7) . . ?
O5 Co2 O9 92.90(7) . . ?
O8 Co2 O1 171.87(7) . . ?
O8 Co2 O1 89.04(7) . 3 ?
O8 Co2 O6 95.82(7) . . ?
O8 Co2 O9 88.56(7) . . ?
O9 Co2 O6 166.75(7) . . ?
N2 Co3 N3 122.75(8) . . ?
O4 Co3 N2 82.28(7) . . ?
O4 Co3 N3 85.21(7) . . ?
O4 Co3 O6 98.23(7) . . ?
O5 Co3 N2 80.00(7) . . ?
O5 Co3 N3 157.22(7) . . ?
O5 Co3 O4 100.36(7) . . ?
O5 Co3 O6 76.54(7) . . ?
O5 Co3 O7 96.14(7) . . ?
O6 Co3 N2 156.24(7) . . ?
O6 Co3 N3 80.82(7) . . ?
O7 Co3 N2 86.92(7) . . ?
O7 Co3 N3 84.96(7) . . ?
O7 Co3 O4 158.35(8) . . ?
O7 Co3 O6 99.17(7) . . ?
C19 C20 C21 101.8(3) . . ?
C19 C20 H20A 111.4 . . ?
C19 C20 H20B 111.4 . . ?
C21 C20 H20A 111.4 . . ?
C21 C20 H20B 111.4 . . ?
H20A C20 H20B 109.3 . . ?
C19 C20A C21 101.1(10) . . ?
C19 C20A H20C 111.5 . . ?
C19 C20A H20D 111.5 . . ?
C21 C20A H20C 111.5 . . ?
C21 C20A H20D 111.5 . . ?
H20C C20A H20D 109.4 . . ?

loop_
_geom_bond_atom_site_label_1
_geom_bond_atom_site_label_2
_geom_bond_distance
_geom_bond_site_symmetry_2
_geom_bond_publ_flag
C1 H1A 0.9900 . ?
C1 H1B 0.9900 . ?
C1 C2 1.520(3) . ?
C1 O1 1.430(3) . ?
C2 H2A 0.9900 . ?
C2 H2B 0.9900 . ?
C2 N1 1.478(3) . ?
C3 H3A 0.9900 . ?
C3 H3B 0.9900 . ?
C3 C4 1.531(4) . ?
C3 N1 1.484(3) . ?
C4 H4A 0.9900 . ?
C4 H4B 0.9900 . ?
C4 C5 1.541(4) . ?
C5 H5A 0.9900 . ?
C5 H5B 0.9900 . ?
C5 C6 1.522(4) . ?
C6 H6A 0.9900 . ?
C6 H6B 0.9900 . ?
C6 N1 1.486(3) . ?
C7 C8 1.506(4) . ?
C7 O2 1.269(3) . ?
C7 O9 1.254(3) 3 ?
C8 H8A 0.9800 . ?
C8 H8B 0.9800 . ?
C8 H8C 0.9800 . ?
C9 C10 1.515(4) . ?
C9 O3 1.257(3) . ?
C9 O4 1.262(3) . ?
C10 H10A 0.9800 . ?
C10 H10B 0.9800 . ?
C10 H10C 0.9800 . ?
C11 H11A 0.9900 . ?
C11 H11B 0.9900 . ?
C11 C12 1.519(4) . ?
C11 O5 1.405(3) . ?
C12 H12A 0.9900 . ?
C12 H12B 0.9900 . ?
C12 N2 1.476(3) . ?
C13 H13A 0.9900 . ?
C13 H13B 0.9900 . ?
C13 C14 1.520(4) . ?
C13 N2 1.478(4) . ?
C14 H14A 0.9900 . ?
C14 H14B 0.9900 . ?
C14 C15 1.546(4) . ?
C15 H15A 0.9900 . ?
C15 H15B 0.9900 . ?
C15 C16 1.519(4) . ?
C16 H16A 0.9900 . ?
C16 H16B 0.9900 . ?
C16 N2 1.484(3) . ?
C17 H17A 0.9900 . ?
C17 H17B 0.9900 . ?
C17 C18 1.524(3) . ?
C17 O6 1.418(3) . ?
C18 H18A 0.9900 . ?
C18 H18B 0.9900 . ?
C18 N3 1.484(3) . ?
C19 H19A 0.9900 . ?
C19 H19B 0.9900 . ?
C19 H19C 0.9900 . ?
C19 H19D 0.9900 . ?
C19 N3 1.487(3) . ?
C19 C20 1.490(4) . ?
C19 C20A 1.402(16) . ?
C21 H21A 0.9900 . ?
C21 H21B 0.9900 . ?
C21 H21C 0.9900 . ?
C21 H21D 0.9900 . ?
C21 C22 1.528(4) . ?
C21 C20 1.539(4) . ?
C21 C20A 1.635(16) . ?
C22 H22A 0.9900 . ?
C22 H22B 0.9900 . ?
C22 N3 1.503(3) . ?
C23 C24 1.507(4) . ?
C23 O7 1.262(3) . ?
C23 O8 1.252(3) . ?
C24 H24A 0.9800 . ?
C24 H24B 0.9800 . ?
C24 H24C 0.9800 . ?
N1 Co1 2.209(2) . ?
N2 Co3 2.359(2) . ?
N3 Co3 2.366(2) . ?
O1 Co1 2.0733(17) . ?
O1 Co2 2.1036(17) 3 ?
O1 Co2 2.1071(17) . ?
O2 Co1 2.0310(19) . ?
O3 Co1 2.0586(18) . ?
O4 Co3 2.0583(18) . ?
O5 Co2 2.0241(17) . ?
O5 Co3 2.0054(17) . ?
O6 Co1 2.0451(17) . ?
O6 Co2 2.2081(17) . ?
O6 Co3 2.1195(17) . ?
O7 Co3 2.0573(18) . ?
O8 Co2 2.0739(19) . ?
O9 Co2 2.1141(18) . ?
C20 H20A 0.9900 . ?
C20 H20B 0.9900 . ?
C20A H20C 0.9900 . ?
C20A H20D 0.9900 . ?

loop_
_geom_torsion_atom_site_label_1
_geom_torsion_atom_site_label_2
_geom_torsion_atom_site_label_3
_geom_torsion_atom_site_label_4
_geom_torsion
_geom_torsion_site_symmetry_1
_geom_torsion_site_symmetry_2
_geom_torsion_site_symmetry_3
_geom_torsion_site_symmetry_4
_geom_torsion_publ_flag
C1 C2 N1 C3 177.6(2) . . . . ?
C1 C2 N1 C6 -67.4(3) . . . . ?
C1 C2 N1 Co1 51.9(2) . . . . ?
C2 C1 O1 Co1 13.9(3) . . . . ?
C2 C1 O1 Co2 153.50(17) . . . 3 ?
C2 C1 O1 Co2 -93.5(2) . . . . ?
C3 C4 C5 C6 -6.3(3) . . . . ?
C4 C3 N1 C2 160.0(2) . . . . ?
C4 C3 N1 C6 39.3(3) . . . . ?
C4 C3 N1 Co1 -85.7(2) . . . . ?
C4 C5 C6 N1 30.2(3) . . . . ?
C5 C6 N1 C2 -162.6(2) . . . . ?
C5 C6 N1 C3 -43.1(3) . . . . ?
C5 C6 N1 Co1 85.9(2) . . . . ?
C8 C7 O2 Co1 -170.59(19) . . . . ?
C10 C9 O3 Co1 172.05(19) . . . . ?
C10 C9 O4 Co3 148.0(2) . . . . ?
C11 C12 N2 C13 76.5(3) . . . . ?
C11 C12 N2 C16 -170.2(2) . . . . ?
C11 C12 N2 Co3 -46.5(2) . . . . ?
C12 C11 O5 Co2 -165.61(16) . . . . ?
C12 C11 O5 Co3 -38.3(2) . . . . ?
C13 C14 C15 C16 -5.3(3) . . . . ?
C14 C13 N2 C12 161.2(2) . . . . ?
C14 C13 N2 C16 42.3(3) . . . . ?
C14 C13 N2 Co3 -86.9(2) . . . . ?
C14 C15 C16 N2 31.1(3) . . . . ?
C15 C16 N2 C12 -164.7(2) . . . . ?
C15 C16 N2 C13 -45.7(3) . . . . ?
C15 C16 N2 Co3 83.2(2) . . . . ?
C17 C18 N3 C19 -78.3(3) . . . . ?
C17 C18 N3 C22 166.7(2) . . . . ?
C17 C18 N3 Co3 44.8(2) . . . . ?
C18 C17 O6 Co1 -83.5(2) . . . . ?
C18 C17 O6 Co2 151.30(17) . . . . ?
C18 C17 O6 Co3 40.8(2) . . . . ?
C21 C22 N3 C18 134.6(2) . . . . ?
C21 C22 N3 C19 15.9(3) . . . . ?
C21 C22 N3 Co3 -113.6(2) . . . . ?
C22 C21 C20 C19 -32.9(3) . . . . ?
C22 C21 C20A C19 46.5(9) . . . . ?
C24 C23 O7 Co3 -175.9(2) . . . . ?
C24 C23 O8 Co2 -178.6(2) . . . . ?
N1 C3 C4 C5 -20.0(3) . . . . ?
N2 C13 C14 C15 -22.5(3) . . . . ?
N3 C19 C20 C21 43.8(3) . . . . ?
N3 C19 C20A C21 -40.3(10) . . . . ?
O1 C1 C2 N1 -47.3(3) . . . . ?
O3 C9 O4 Co3 -30.0(4) . . . . ?
O4 C9 O3 Co1 -10.0(4) . . . . ?
O5 C11 C12 N2 60.1(3) . . . . ?
O6 C17 C18 N3 -62.1(3) . . . . ?
O7 C23 O8 Co2 1.0(4) . . . . ?
O8 C23 O7 Co3 4.4(4) . . . . ?
O9 C7 O2 Co1 8.7(4) 3 . . . ?
C20 C19 N3 C18 -156.5(2) . . . . ?
C20 C19 N3 C22 -37.5(3) . . . . ?
C20 C19 N3 Co3 91.2(2) . . . . ?
C20 C21 C22 N3 10.6(3) . . . . ?
C20A C19 N3 C18 -102.0(8) . . . . ?
C20A C19 N3 C22 17.1(8) . . . . ?
C20A C19 N3 Co3 145.8(8) . . . . ?
C20A C21 C22 N3 -36.8(6) . . . . ?
